data_4333319
loop_
_publ_author_name
'Salvador, James R.'
'Hoang, Khang'
'Mahanti, S. D.'
'Kanatzidis, Mercouri G.'

_publ_section_title
;
 REAu2In4(RE = La, Ce, Pr, Nd):&#x00A0; Polyindides from Liquid Indium
;
_journal_issue 17
_journal_name_full 'Inorganic Chemistry'
_journal_page_first 6933
_journal_page_last 6941
_journal_paper_doi 10.1021/ic700633b
_journal_volume 46
_journal_year 2007
_chemical_formula_sum 'Au2 In4 Nd'
_chemical_formula_weight 997.46
_chemical_name_systematic NdAu2In4
_space_group_IT_number 62
_symmetry_cell_setting orthorhombic
_symmetry_space_group_name_Hall '-P 2ac 2n'
_symmetry_space_group_name_H-M 'P n m a'
_atom_sites_solution_hydrogens none
_atom_sites_solution_primary direct
_atom_sites_solution_secondary difmap
_audit_creation_method SHELXL-97
_cell_angle_alpha 90.00
_cell_angle_beta 90.00
_cell_angle_gamma 90.00
_cell_formula_units_Z 4
_cell_length_a 18.4059(18)
_cell_length_b 4.6114(5)
_cell_length_c 7.4073(7)
_cell_measurement_temperature 293(2)
_cell_volume 628.71(11)
_computing_structure_refinement 'SHELXL-97 (Sheldrick, 1997)'
_computing_structure_solution 'SHELXS-97 (Sheldrick, 1990)'
_diffrn_ambient_temperature 293(2)
_diffrn_measured_fraction_theta_full 0.971
_diffrn_measured_fraction_theta_max 0.971
_diffrn_measurement_device_type ccd
_diffrn_radiation_monochromator graphite
_diffrn_radiation_source 'fine-focus sealed tube'
_diffrn_radiation_type MoK\\a
_diffrn_radiation_wavelength 0.71073
_diffrn_reflns_av_R_equivalents 0.0454
_diffrn_reflns_av_sigmaI/netI 0.0337
_diffrn_reflns_limit_h_max 26
_diffrn_reflns_limit_h_min -26
_diffrn_reflns_limit_k_max 6
_diffrn_reflns_limit_k_min -6
_diffrn_reflns_limit_l_max 10
_diffrn_reflns_limit_l_min -10
_diffrn_reflns_number 8100
_diffrn_reflns_theta_full 31.38
_diffrn_reflns_theta_max 31.38
_diffrn_reflns_theta_min 4.94
_exptl_absorpt_coefficient_mu 68.852
_exptl_absorpt_correction_type empirical
_exptl_crystal_colour silver
_exptl_crystal_density_diffrn 10.538
_exptl_crystal_density_method 'not measured'
_exptl_crystal_description rod
_exptl_crystal_F_000 1656
_exptl_crystal_size_max 0.15
_exptl_crystal_size_mid 0.05
_exptl_crystal_size_min 0.05
_refine_diff_density_max 7.337
_refine_diff_density_min -3.438
_refine_diff_density_rms 0.795
_refine_ls_extinction_coef 0.00269(17)
_refine_ls_extinction_expression Fc^*^=kFc[1+0.001xFc^2^\\l^3^/sin(2\\q)]^-1/4^
_refine_ls_extinction_method SHELXL
_refine_ls_goodness_of_fit_ref 1.140
_refine_ls_hydrogen_treatment none
_refine_ls_matrix_type full
_refine_ls_number_parameters 44
_refine_ls_number_reflns 1118
_refine_ls_number_restraints 0
_refine_ls_restrained_S_all 1.140
_refine_ls_R_factor_all 0.0375
_refine_ls_R_factor_gt 0.0363
_refine_ls_shift/su_max 0.000
_refine_ls_shift/su_mean 0.000
_refine_ls_structure_factor_coef Fsqd
_refine_ls_weighting_details 'calc w=1/[\\s^2^(Fo^2^)+(0.0494P)^2^+13.1050P] where P=(Fo^2^+2Fc^2^)/3'
_refine_ls_weighting_scheme calc
_refine_ls_wR_factor_gt 0.0891
_refine_ls_wR_factor_ref 0.0898
_reflns_number_gt 1075
_reflns_number_total 1118
_reflns_threshold_expression >2sigma(I)
_cod_data_source_file ic700633bsup1.cif
_cod_data_source_block NdAuIn
_cod_depositor_comments
;
The following automatic conversions were performed:

'_symmetry_cell_setting' value 'Orthorhombic' changed to
'orthorhombic' according to
/home/saulius/struct/CIF-dictionaries/cif_core.dic dictionary named
'cif_core.dic' version 2.4.2 from 2011-04-26.

Automatic conversion script
Id: cif_fix_values 1891 2012-01-12 08:04:46Z andrius 
;
_cod_original_sg_symbol_H-M Pnma
_cod_original_formula_sum 'Au2 In4 Nd1'
_cod_database_code 4333319

loop_
_symmetry_equiv_pos_as_xyz
'x, y, z'
'-x+1/2, -y, z+1/2'
'-x, y+1/2, -z'
'x+1/2, -y+1/2, -z+1/2'
'-x, -y, -z'
'x-1/2, y, -z-1/2'
'x, -y-1/2, z'
'-x-1/2, y-1/2, z-1/2'

loop_
_atom_site_label
_atom_site_type_symbol
_atom_site_fract_x
_atom_site_fract_y
_atom_site_fract_z
_atom_site_U_iso_or_equiv
_atom_site_adp_type
_atom_site_occupancy
_atom_site_symmetry_multiplicity
_atom_site_calc_flag
_atom_site_refinement_flags
Au1 Au 0.28193(3) 0.2500 0.03506(6) 0.00909(16) Uani 1 2 d S
Au2 Au 0.03832(3) -0.7500 0.24426(6) 0.00930(16) Uani 1 2 d S
Nd Nd 0.14195(4) -0.2500 0.02510(9) 0.00879(18) Uani 1 2 d S
In1 In 0.43294(5) 0.2500 -0.01356(12) 0.0103(2) Uani 1 2 d S
In2 In 0.03497(5) -0.7500 -0.14131(12) 0.0087(2) Uani 1 2 d S
In4 In 0.18838(5) 0.2500 -0.26365(11) 0.00688(19) Uani 1 2 d S
In3 In 0.18475(5) 0.2500 0.32678(11) 0.0080(2) Uani 1 2 d S

loop_
_atom_site_aniso_label
_atom_site_aniso_U_11
_atom_site_aniso_U_22
_atom_site_aniso_U_33
_atom_site_aniso_U_23
_atom_site_aniso_U_13
_atom_site_aniso_U_12
Au1 0.0074(3) 0.0126(3) 0.0073(3) 0.000 -0.00030(14) 0.000
Au2 0.0059(3) 0.0147(3) 0.0072(3) 0.000 0.00063(14) 0.000
Nd 0.0063(3) 0.0113(3) 0.0088(3) 0.000 0.0017(2) 0.000
In1 0.0055(4) 0.0183(5) 0.0071(4) 0.000 -0.0019(3) 0.000
In2 0.0039(4) 0.0143(4) 0.0079(4) 0.000 -0.0018(3) 0.000
In4 0.0055(4) 0.0127(4) 0.0024(4) 0.000 0.0019(3) 0.000
In3 0.0062(4) 0.0139(4) 0.0041(4) 0.000 -0.0015(3) 0.000

loop_
_atom_type_symbol
_atom_type_description
_atom_type_scat_dispersion_real
_atom_type_scat_dispersion_imag
_atom_type_scat_source
In In -0.7276 1.3100 'International Tables Vol C Tables 4.2.6.8 and 6.1.1.4'
Nd Nd -0.1943 3.0179 'International Tables Vol C Tables 4.2.6.8 and 6.1.1.4'
Au Au -2.0133 8.8022 'International Tables Vol C Tables 4.2.6.8 and 6.1.1.4'

loop_
_geom_angle_atom_site_label_1
_geom_angle_atom_site_label_2
_geom_angle_atom_site_label_3
_geom_angle
_geom_angle_site_symmetry_1
_geom_angle_site_symmetry_3
In4 Au1 In4 110.89(3) 2_565 2
In4 Au1 In1 82.81(2) 2_565 .
In4 Au1 In1 82.81(2) 2 .
In4 Au1 In4 122.696(14) 2_565 .
In4 Au1 In4 122.696(14) 2 .
In1 Au1 In4 120.51(3) . .
In4 Au1 In3 73.39(2) 2_565 .
In4 Au1 In3 73.39(2) 2 .
In1 Au1 In3 137.00(3) . .
In4 Au1 In3 102.49(3) . .
In4 Au1 In3 156.26(3) 2_565 2_554
In4 Au1 In3 65.09(2) 2 2_554
In1 Au1 In3 73.51(2) . 2_554
In4 Au1 In3 72.78(2) . 2_554
In3 Au1 In3 123.775(14) . 2_554
In4 Au1 In3 65.09(2) 2_565 2_564
In4 Au1 In3 156.26(3) 2 2_564
In1 Au1 In3 73.51(2) . 2_564
In4 Au1 In3 72.79(2) . 2_564
In3 Au1 In3 123.775(14) . 2_564
In3 Au1 In3 108.49(3) 2_554 2_564
In4 Au1 Nd 134.90(3) 2_565 .
In4 Au1 Nd 66.90(2) 2 .
In1 Au1 Nd 137.399(11) . .
In4 Au1 Nd 61.681(18) . .
In3 Au1 Nd 62.701(17) . .
In3 Au1 Nd 66.932(19) 2_554 .
In3 Au1 Nd 133.65(3) 2_564 .
In4 Au1 Nd 66.90(2) 2_565 1_565
In4 Au1 Nd 134.90(3) 2 1_565
In1 Au1 Nd 137.399(11) . 1_565
In4 Au1 Nd 61.681(18) . 1_565
In3 Au1 Nd 62.701(17) . 1_565
In3 Au1 Nd 133.65(3) 2_554 1_565
In3 Au1 Nd 66.932(19) 2_564 1_565
Nd Au1 Nd 83.63(2) . 1_565
In3 Au2 In2 122.293(18) 1_545 5_535
In3 Au2 In2 122.293(18) 1_545 5_545
In2 Au2 In2 112.19(3) 5_535 5_545
In3 Au2 In1 121.42(3) 1_545 6_546
In2 Au2 In1 81.85(2) 5_535 6_546
In2 Au2 In1 81.85(2) 5_545 6_546
In3 Au2 In2 104.02(3) 1_545 .
In2 Au2 In2 73.45(2) 5_535 .
In2 Au2 In2 73.45(2) 5_545 .
In1 Au2 In2 134.57(3) 6_546 .
In3 Au2 In1 72.09(2) 1_545 2
In2 Au2 In1 153.76(3) 5_535 2
In2 Au2 In1 66.91(2) 5_545 2
In1 Au2 In1 72.00(2) 6_546 2
In2 Au2 In1 127.442(17) . 2
In3 Au2 In1 72.09(2) 1_545 2_545
In2 Au2 In1 66.91(2) 5_535 2_545
In2 Au2 In1 153.76(3) 5_545 2_545
In1 Au2 In1 72.00(2) 6_546 2_545
In2 Au2 In1 127.442(17) . 2_545
In1 Au2 In1 101.90(3) 2 2_545
In3 Au2 Nd 63.836(18) 1_545 1_545
In2 Au2 Nd 65.11(2) 5_535 1_545
In2 Au2 Nd 134.69(3) 5_545 1_545
In1 Au2 Nd 137.094(10) 6_546 1_545
In2 Au2 Nd 62.314(17) . 1_545
In1 Au2 Nd 135.58(3) 2 1_545
In1 Au2 Nd 70.263(19) 2_545 1_545
In3 Au2 Nd 63.835(18) 1_545 .
In2 Au2 Nd 134.69(3) 5_535 .
In2 Au2 Nd 65.11(2) 5_545 .
In1 Au2 Nd 137.094(10) 6_546 .
In2 Au2 Nd 62.314(17) . .
In1 Au2 Nd 70.263(19) 2 .
In1 Au2 Nd 135.58(3) 2_545 .
Nd Au2 Nd 85.26(2) 1_545 .
In4 Nd In4 90.06(3) 1_545 .
In4 Nd In2 54.00(2) 1_545 .
In4 Nd In2 114.14(3) . .
In4 Nd In2 114.14(3) 1_545 1_565
In4 Nd In2 54.00(2) . 1_565
In2 Nd In2 89.57(3) . 1_565
In4 Nd In3 150.99(3) 1_545 .
In4 Nd In3 83.553(19) . .
In2 Nd In3 152.77(3) . .
In2 Nd In3 84.641(18) 1_565 .
In4 Nd In3 83.553(19) 1_545 1_545
In4 Nd In3 150.99(3) . 1_545
In2 Nd In3 84.641(18) . 1_545
In2 Nd In3 152.77(3) 1_565 1_545
In3 Nd In3 88.44(3) . 1_545
In4 Nd In2 114.91(2) 1_545 5_545
In4 Nd In2 114.91(2) . 5_545
In2 Nd In2 60.96(2) . 5_545
In2 Nd In2 60.96(2) 1_565 5_545
In3 Nd In2 93.30(2) . 5_545
In3 Nd In2 93.30(2) 1_545 5_545
In4 Nd Au2 88.894(15) 1_545 .
In4 Nd Au2 159.89(3) . .
In2 Nd Au2 50.610(18) . .
In2 Nd Au2 108.64(2) 1_565 .
In3 Nd Au2 106.47(2) . .
In3 Nd Au2 48.613(18) 1_545 .
In2 Nd Au2 48.428(13) 5_545 .
In4 Nd Au2 159.89(3) 1_545 1_565
In4 Nd Au2 88.894(15) . 1_565
In2 Nd Au2 108.64(2) . 1_565
In2 Nd Au2 50.610(18) 1_565 1_565
In3 Nd Au2 48.613(18) . 1_565
In3 Nd Au2 106.47(2) 1_545 1_565
In2 Nd Au2 48.428(13) 5_545 1_565
Au2 Nd Au2 85.26(2) . 1_565
In4 Nd Au1 106.88(2) 1_545 .
In4 Nd Au1 49.228(17) . .
In2 Nd Au1 157.80(3) . .
In2 Nd Au1 89.231(15) 1_565 .
In3 Nd Au1 48.937(17) . .
In3 Nd Au1 105.85(2) 1_545 .
In2 Nd Au1 135.628(13) 5_545 .
Au2 Nd Au1 149.18(2) . .
Au2 Nd Au1 87.461(12) 1_565 .
In4 Nd Au1 49.228(17) 1_545 1_545
In4 Nd Au1 106.88(2) . 1_545
In2 Nd Au1 89.231(15) . 1_545
In2 Nd Au1 157.80(3) 1_565 1_545
In3 Nd Au1 105.85(2) . 1_545
In3 Nd Au1 48.937(17) 1_545 1_545
In2 Nd Au1 135.628(13) 5_545 1_545
Au2 Nd Au1 87.461(12) . 1_545
Au2 Nd Au1 149.18(2) 1_565 1_545
Au1 Nd Au1 83.63(2) . 1_545
In4 Nd In4 93.416(18) 1_545 2
In4 Nd In4 93.416(18) . 2
In2 Nd In4 134.957(14) . 2
In2 Nd In4 134.957(14) 1_565 2
In3 Nd In4 58.949(19) . 2
In3 Nd In4 58.949(19) 1_545 2
In2 Nd In4 138.58(3) 5_545 2
Au2 Nd In4 106.70(2) . 2
Au2 Nd In4 106.70(2) 1_565 2
Au1 Nd In4 47.498(13) . 2
Au1 Nd In4 47.498(13) 1_545 2
Au2 In1 Au1 126.81(4) 6_666 .
Au2 In1 Au2 108.00(2) 6_666 2_544
Au1 In1 Au2 104.74(2) . 2_544
Au2 In1 Au2 108.00(2) 6_666 2_554
Au1 In1 Au2 104.74(2) . 2_554
Au2 In1 Au2 101.90(3) 2_544 2_554
Au2 In1 In2 99.50(3) 6_666 6_665
Au1 In1 In2 133.68(4) . 6_665
Au2 In1 In2 53.667(17) 2_544 6_665
Au2 In1 In2 53.667(17) 2_554 6_665
Au2 In1 In3 134.279(18) 6_666 2_554
Au1 In1 In3 53.770(19) . 2_554
Au2 In1 In3 51.135(19) 2_544 2_554
Au2 In1 In3 115.65(3) 2_554 2_554
In2 In1 In3 95.59(3) 6_665 2_554
Au2 In1 In3 134.279(18) 6_666 2_564
Au1 In1 In3 53.770(19) . 2_564
Au2 In1 In3 115.65(3) 2_544 2_564
Au2 In1 In3 51.135(19) 2_554 2_564
In2 In1 In3 95.59(3) 6_665 2_564
In3 In1 In3 86.11(3) 2_554 2_564
Au2 In1 Nd 157.77(4) 6_666 2_554
Au1 In1 Nd 75.42(3) . 2_554
Au2 In1 Nd 60.415(18) 2_544 2_554
Au2 In1 Nd 60.415(18) 2_554 2_554
In2 In1 Nd 58.27(2) 6_665 2_554
In3 In1 Nd 55.621(19) 2_554 2_554
In3 In1 Nd 55.621(19) 2_564 2_554
Au2 In2 Au2 112.19(3) 5_535 5_545
Au2 In2 Au2 106.55(2) 5_535 .
Au2 In2 Au2 106.55(2) 5_545 .
Au2 In2 In4 112.24(2) 5_535 1_545
Au2 In2 In4 112.24(2) 5_545 1_545
Au2 In2 In4 106.56(3) . 1_545
Au2 In2 In1 59.424(18) 5_535 6_545
Au2 In2 In1 59.424(18) 5_545 6_545
Au2 In2 In1 144.94(4) . 6_545
In4 In2 In1 108.51(4) 1_545 6_545
Au2 In2 Nd 168.57(3) 5_535 .
Au2 In2 Nd 79.095(15) 5_545 .
Au2 In2 Nd 67.08(2) . .
In4 In2 Nd 62.76(2) 1_545 .
In1 In2 Nd 131.276(18) 6_545 .
Au2 In2 Nd 79.095(15) 5_535 1_545
Au2 In2 Nd 168.57(3) 5_545 1_545
Au2 In2 Nd 67.08(2) . 1_545
In4 In2 Nd 62.76(2) 1_545 1_545
In1 In2 Nd 131.276(18) 6_545 1_545
Nd In2 Nd 89.57(3) . 1_545
Au2 In2 Nd 66.47(2) 5_535 5_545
Au2 In2 Nd 66.47(2) 5_545 5_545
Au2 In2 Nd 76.43(3) . 5_545
In4 In2 Nd 177.02(4) 1_545 5_545
In1 In2 Nd 68.51(3) 6_545 5_545
Nd In2 Nd 119.04(2) . 5_545
Nd In2 Nd 119.04(2) 1_545 5_545
Au2 In2 In2 123.57(4) 5_535 5_545
Au2 In2 In2 54.349(17) 5_545 5_545
Au2 In2 In2 52.20(2) . 5_545
In4 In2 In2 123.61(3) 1_545 5_545
In1 In2 In2 105.93(3) 6_545 5_545
Nd In2 In2 60.91(2) . 5_545
Nd In2 In2 118.54(4) 1_545 5_545
Nd In2 In2 58.12(3) 5_545 5_545
Au2 In2 In2 54.349(17) 5_535 5_535
Au2 In2 In2 123.57(4) 5_545 5_535
Au2 In2 In2 52.20(2) . 5_535
In4 In2 In2 123.61(3) 1_545 5_535
In1 In2 In2 105.93(3) 6_545 5_535
Nd In2 In2 118.54(4) . 5_535
Nd In2 In2 60.91(2) 1_545 5_535
Nd In2 In2 58.12(3) 5_545 5_535
In2 In2 In2 86.35(4) 5_545 5_535
Au1 In4 Au1 110.89(3) 2_554 2_564
Au1 In4 Au1 107.48(2) 2_554 .
Au1 In4 Au1 107.48(2) 2_564 .
Au1 In4 In2 110.40(2) 2_554 1_565
Au1 In4 In2 110.40(2) 2_564 1_565
Au1 In4 In2 110.10(3) . 1_565
Au1 In4 In3 58.119(17) 2_554 1_554
Au1 In4 In3 58.119(17) 2_564 1_554
Au1 In4 In3 143.37(4) . 1_554
In2 In4 In3 106.53(3) 1_565 1_554
Au1 In4 Nd 169.53(3) 2_554 1_565
Au1 In4 Nd 79.516(14) 2_564 1_565
Au1 In4 Nd 69.09(2) . 1_565
In2 In4 Nd 63.24(2) 1_565 1_565
In3 In4 Nd 130.568(18) 1_554 1_565
Au1 In4 Nd 79.516(14) 2_554 .
Au1 In4 Nd 169.53(3) 2_564 .
Au1 In4 Nd 69.09(2) . .
In2 In4 Nd 63.24(2) 1_565 .
In3 In4 Nd 130.568(18) 1_554 .
Nd In4 Nd 90.06(3) 1_565 .
Au1 In4 In3 122.51(3) 2_554 2_564
Au1 In4 In3 53.379(18) 2_564 2_564
Au1 In4 In3 54.125(19) . 2_564
In2 In4 In3 127.07(2) 1_565 2_564
In3 In4 In3 102.43(3) 1_554 2_564
Nd In4 In3 64.185(19) 1_565 2_564
Nd In4 In3 122.59(3) . 2_564
Au1 In4 In3 53.379(18) 2_554 2_554
Au1 In4 In3 122.51(3) 2_564 2_554
Au1 In4 In3 54.125(19) . 2_554
In2 In4 In3 127.07(2) 1_565 2_554
In3 In4 In3 102.43(3) 1_554 2_554
Nd In4 In3 122.59(3) 1_565 2_554
Nd In4 In3 64.185(19) . 2_554
In3 In4 In3 87.01(3) 2_564 2_554
Au1 In4 Nd 65.601(19) 2_554 2_554
Au1 In4 Nd 65.601(19) 2_564 2_554
Au1 In4 Nd 78.72(3) . 2_554
In2 In4 Nd 171.18(4) 1_565 2_554
In3 In4 Nd 64.65(2) 1_554 2_554
Nd In4 Nd 121.90(2) 1_565 2_554
Nd In4 Nd 121.90(2) . 2_554
In3 In4 Nd 57.74(2) 2_564 2_554
In3 In4 Nd 57.74(2) 2_554 2_554
Au2 In3 Au1 116.84(3) 1_565 .
Au2 In3 Au1 109.31(2) 1_565 2_565
Au1 In3 Au1 106.30(2) . 2_565
Au2 In3 Au1 109.31(2) 1_565 2
Au1 In3 Au1 106.30(2) . 2
Au1 In3 Au1 108.49(3) 2_565 2
Au2 In3 In4 104.04(3) 1_565 1_556
Au1 In3 In4 139.12(4) . 1_556
Au1 In3 In4 56.795(17) 2_565 1_556
Au1 In3 In4 56.795(17) 2 1_556
Au2 In3 Nd 67.55(2) 1_565 .
Au1 In3 Nd 68.36(2) . .
Au1 In3 Nd 169.87(3) 2_565 .
Au1 In3 Nd 81.518(14) 2 .
In4 In3 Nd 132.922(17) 1_556 .
Au2 In3 Nd 67.55(2) 1_565 1_565
Au1 In3 Nd 68.36(2) . 1_565
Au1 In3 Nd 81.518(14) 2_565 1_565
Au1 In3 Nd 169.87(3) 2 1_565
In4 In3 Nd 132.922(17) 1_556 1_565
Nd In3 Nd 88.44(3) . 1_565
Au2 In3 In4 129.47(2) 1_565 2_565
Au1 In3 In4 53.228(19) . 2_565
Au1 In3 In4 53.090(18) 2_565 2_565
Au1 In3 In4 121.11(3) 2 2_565
In4 In3 In4 100.64(3) 1_556 2_565
Nd In3 In4 120.73(3) . 2_565
Nd In3 In4 63.31(2) 1_565 2_565
Au2 In3 In4 129.47(2) 1_565 2
Au1 In3 In4 53.228(19) . 2
Au1 In3 In4 121.11(3) 2_565 2
Au1 In3 In4 53.090(18) 2 2
In4 In3 In4 100.64(3) 1_556 2
Nd In3 In4 63.31(2) . 2
Nd In3 In4 120.73(3) 1_565 2
In4 In3 In4 87.01(3) 2_565 2
Au2 In3 In1 56.77(2) 1_565 2
Au1 In3 In1 132.743(19) . 2
Au1 In3 In1 120.15(3) 2_565 2
Au1 In3 In1 52.720(19) 2 2
In4 In3 In1 70.37(2) 1_556 2
Nd In3 In1 66.91(2) . 2
Nd In3 In1 124.06(3) 1_565 2
In4 In3 In1 170.80(4) 2_565 2
In4 In3 In1 92.706(16) 2 2
Au2 In3 In1 56.77(2) 1_565 2_565
Au1 In3 In1 132.743(19) . 2_565
Au1 In3 In1 52.720(19) 2_565 2_565
Au1 In3 In1 120.15(3) 2 2_565
In4 In3 In1 70.37(2) 1_556 2_565
Nd In3 In1 124.06(3) . 2_565
Nd In3 In1 66.91(2) 1_565 2_565
In4 In3 In1 92.706(16) 2_565 2_565
In4 In3 In1 170.80(4) 2 2_565
In1 In3 In1 86.11(3) 2 2_565
Au2 In3 Nd 168.05(3) 1_565 2
Au1 In3 Nd 75.11(2) . 2
Au1 In3 Nd 64.962(19) 2_565 2
Au1 In3 Nd 64.962(19) 2 2
In4 In3 Nd 64.01(2) 1_556 2
Nd In3 Nd 119.94(2) . 2
Nd In3 Nd 119.94(2) 1_565 2
In4 In3 Nd 56.66(2) 2_565 2
In4 In3 Nd 56.66(2) 2 2
In1 In3 Nd 115.85(3) 2 2
In1 In3 Nd 115.85(3) 2_565 2

loop_
_geom_bond_atom_site_label_1
_geom_bond_atom_site_label_2
_geom_bond_distance
_geom_bond_site_symmetry_2
Au1 In4 2.7997(6) 2_565
Au1 In4 2.7997(6) 2
Au1 In1 2.8026(11) .
Au1 In4 2.8037(10) .
Au1 In3 2.8052(10) .
Au1 In3 2.8412(6) 2_554
Au1 In3 2.8412(6) 2_564
Au1 Nd 3.4583(7) .
Au1 Nd 3.4583(7) 1_565
Au2 In3 2.7636(10) 1_545
Au2 In2 2.7780(6) 5_535
Au2 In2 2.7780(6) 5_545
Au2 In1 2.7823(10) 6_546
Au2 In2 2.8567(10) .
Au2 In1 2.9689(7) 2
Au2 In1 2.9689(7) 2_545
Au2 Nd 3.4044(6) 1_545
Au2 Nd 3.4044(6) .
Nd In4 3.2590(8) 1_545
Nd In4 3.2590(8) .
Nd In2 3.2731(8) .
Nd In2 3.2731(8) 1_565
Nd In3 3.3061(8) .
Nd In3 3.3061(8) 1_545
Nd In2 3.3683(11) 5_545
Nd Au2 3.4044(6) 1_565
Nd Au1 3.4583(7) 1_545
Nd In4 3.4930(11) 2
In1 Au2 2.7823(10) 6_666
In1 Au2 2.9689(7) 2_544
In1 Au2 2.9689(7) 2_554
In1 In2 3.1721(13) 6_665
In1 In3 3.3774(9) 2_554
In1 In3 3.3774(9) 2_564
In1 Nd 3.6848(12) 2_554
In2 Au2 2.7780(6) 5_535
In2 Au2 2.7780(6) 5_545
In2 In4 2.9655(13) 1_545
In2 In1 3.1721(13) 6_545
In2 Nd 3.2731(8) 1_545
In2 Nd 3.3682(11) 5_545
In2 In2 3.3699(13) 5_545
In2 In2 3.3699(13) 5_535
In4 Au1 2.7997(6) 2_554
In4 Au1 2.7997(6) 2_564
In4 In2 2.9655(13) 1_565
In4 In3 3.0346(13) 1_554
In4 Nd 3.2590(8) 1_565
In4 In3 3.3493(9) 2_564
In4 In3 3.3493(9) 2_554
In4 Nd 3.4930(11) 2_554
In3 Au2 2.7636(10) 1_565
In3 Au1 2.8412(6) 2_565
In3 Au1 2.8412(6) 2
In3 In4 3.0346(13) 1_556
In3 Nd 3.3061(8) 1_565
In3 In4 3.3493(9) 2_565
In3 In4 3.3493(9) 2
In3 In1 3.3774(9) 2
In3 In1 3.3774(9) 2_565
In3 Nd 3.5118(11) 2
